data_4337459
loop_
_publ_author_name
'Majumdar, Amit'
'Apfel, Ulf-Peter'
'Jiang, Yunbo'
'Mo\"enne-Loccoz, Pierre'
'Lippard, Stephen J.'

_publ_section_title
;
 Versatile reactivity of a solvent-coordinated diiron(II) compound:
 synthesis and dioxygen reactivity of a mixed-valent Fe(II)Fe(III)
 species.
;
_journal_issue 1
_journal_name_full 'Inorganic chemistry'
_journal_page_first 167
_journal_page_last 181
_journal_paper_doi 10.1021/ic4019585
_journal_volume 53
_journal_year 2014
_chemical_formula_moiety 'C55 H77 Fe2 N14 O5, 3(B F4)'
_chemical_formula_sum 'C55 H77 B3 F12 Fe2 N14 O5'
_chemical_formula_weight 1386.44
_chemical_name_systematic
; 
 ? 
;
_space_group_IT_number 2
_symmetry_cell_setting triclinic
_symmetry_space_group_name_Hall '-P 1'
_symmetry_space_group_name_H-M 'P -1'
_atom_sites_solution_hydrogens geom
_atom_sites_solution_primary direct
_atom_sites_solution_secondary difmap
_audit_creation_method SHELXL-97
_cell_angle_alpha 78.3260(10)
_cell_angle_beta 86.5120(10)
_cell_angle_gamma 68.9770(10)
_cell_formula_units_Z 2
_cell_length_a 12.6287(8)
_cell_length_b 15.4148(10)
_cell_length_c 17.7054(12)
_cell_measurement_reflns_used 21950
_cell_measurement_temperature 100(2)
_cell_measurement_theta_max 25.68
_cell_measurement_theta_min 2.30
_cell_volume 3150.5(4)
_computing_cell_refinement 'SAINT 7.46A (Bruker-Axs,2009)'
_computing_data_collection 'APEX2 v2009.3.0 (Bruker-Axs,2009)'
_computing_data_reduction 'SAINT 7.46A (Bruker-Axs,2009)'
_computing_molecular_graphics 'Bruker SHELXTL'
_computing_publication_material 'Bruker SHELXTL'
_computing_structure_refinement 'SHELXL-97 (Sheldrick, 2008)'
_computing_structure_solution 'SHELXS-97 (Sheldrick, 2008)'
_diffrn_ambient_temperature 100(2)
_diffrn_measured_fraction_theta_full 0.998
_diffrn_measured_fraction_theta_max 0.998
_diffrn_measurement_device_type 'CCD area detector'
_diffrn_measurement_method 'phi and omega scan'
_diffrn_radiation_monochromator graphite
_diffrn_radiation_source 'fine-focus sealed tube'
_diffrn_radiation_type MoK\a
_diffrn_radiation_wavelength 0.71073
_diffrn_reflns_av_R_equivalents 0.0251
_diffrn_reflns_av_sigmaI/netI 0.0218
_diffrn_reflns_limit_h_max 15
_diffrn_reflns_limit_h_min -15
_diffrn_reflns_limit_k_max 18
_diffrn_reflns_limit_k_min -18
_diffrn_reflns_limit_l_max 21
_diffrn_reflns_limit_l_min -21
_diffrn_reflns_number 51577
_diffrn_reflns_theta_full 25.69
_diffrn_reflns_theta_max 25.69
_diffrn_reflns_theta_min 1.67
_exptl_absorpt_coefficient_mu 0.555
_exptl_absorpt_correction_T_max 0.9570
_exptl_absorpt_correction_T_min 0.8602
_exptl_absorpt_correction_type multi-scan
_exptl_absorpt_process_details SADABS(Sheldrick,2009)
_exptl_crystal_colour colorless
_exptl_crystal_density_diffrn 1.462
_exptl_crystal_density_method 'not measured'
_exptl_crystal_description block
_exptl_crystal_F_000 1440
_exptl_crystal_size_max 0.28
_exptl_crystal_size_mid 0.20
_exptl_crystal_size_min 0.08
_refine_diff_density_max 1.924
_refine_diff_density_min -1.825
_refine_diff_density_rms 0.079
_refine_ls_extinction_method none
_refine_ls_goodness_of_fit_ref 1.028
_refine_ls_hydrogen_treatment constr
_refine_ls_matrix_type full
_refine_ls_number_parameters 844
_refine_ls_number_reflns 11969
_refine_ls_number_restraints 7
_refine_ls_restrained_S_all 1.063
_refine_ls_R_factor_all 0.0597
_refine_ls_R_factor_gt 0.0513
_refine_ls_shift/su_max 0.011
_refine_ls_shift/su_mean 0.000
_refine_ls_structure_factor_coef Fsqd
_refine_ls_weighting_details 'calc w=1/[\s^2^(Fo^2^)+(0.0534P)^2^+7.5871P] where P=(Fo^2^+2Fc^2^)/3'
_refine_ls_weighting_scheme calc
_refine_ls_wR_factor_gt 0.1236
_refine_ls_wR_factor_ref 0.1301
_reflns_number_gt 10392
_reflns_number_total 11969
_reflns_threshold_expression >2sigma(I)
_cod_data_source_file ic4019585_si_002.cif
_cod_data_source_block 31
_cod_depositor_comments
;
The following automatic conversions were performed:

'_symmetry_cell_setting' value 'Triclinic' changed to 'triclinic'
according to
/usr/data/users/saulius/automatic-downloads/current/ACS/lib/dictionaries/cif_core.dic
dictionary named 'cif_core.dic' version 2.4.2 from 2011-04-26.

Automatic conversion script
Id: cif_fix_values 2281 2013-09-26 08:29:07Z andrius 
;
_cod_original_sg_symbol_H-M P-1
_cod_database_code 4337459

loop_
_symmetry_equiv_pos_as_xyz
'x, y, z'
'-x, -y, -z'

loop_
_atom_site_label
_atom_site_type_symbol
_atom_site_fract_x
_atom_site_fract_y
_atom_site_fract_z
_atom_site_U_iso_or_equiv
_atom_site_adp_type
_atom_site_occupancy
_atom_site_symmetry_multiplicity
_atom_site_calc_flag
_atom_site_refinement_flags
_atom_site_disorder_assembly
_atom_site_disorder_group
C1 C 0.8639(2) 0.6285(2) 0.45191(18) 0.0231(6) Uani 1 1 d . . .
C2 C 0.9251(3) 0.6887(2) 0.4307(2) 0.0292(7) Uani 1 1 d . . .
H2 H 0.9230 0.7223 0.3792 0.035 Uiso 1 1 calc R . .
C3 C 0.9891(3) 0.6979(2) 0.4876(2) 0.0335(8) Uani 1 1 d . . .
H3 H 1.0314 0.7387 0.4749 0.040 Uiso 1 1 calc R . .
C4 C 0.9926(3) 0.6478(2) 0.5637(2) 0.0345(8) Uani 1 1 d . . .
H4 H 1.0370 0.6559 0.6013 0.041 Uiso 1 1 calc R . .
C5 C 0.9336(3) 0.5873(2) 0.5851(2) 0.0315(7) Uani 1 1 d . . .
H5 H 0.9364 0.5533 0.6366 0.038 Uiso 1 1 calc R . .
C6 C 0.8694(3) 0.5784(2) 0.52765(18) 0.0252(6) Uani 1 1 d . . .
C7 C 0.7750(3) 0.4647(3) 0.59697(19) 0.0374(8) Uani 1 1 d . . .
H7A H 0.8405 0.4362 0.6333 0.045 Uiso 1 1 calc R . .
H7B H 0.7583 0.4126 0.5817 0.045 Uiso 1 1 calc R . .
C8 C 0.6729(4) 0.5236(4) 0.6368(3) 0.0571(13) Uani 1 1 d . . .
H8A H 0.6088 0.5537 0.6003 0.086 Uiso 1 1 calc R . .
H8B H 0.6912 0.5725 0.6552 0.086 Uiso 1 1 calc R . .
H8C H 0.6527 0.4827 0.6807 0.086 Uiso 1 1 calc R . .
C9 C 0.7625(2) 0.5412(2) 0.45589(17) 0.0224(6) Uani 1 1 d . . .
C10 C 0.6969(3) 0.4884(2) 0.43041(17) 0.0234(6) Uani 1 1 d . . .
H10A H 0.7493 0.4258 0.4219 0.028 Uiso 1 1 calc R . .
H10B H 0.6428 0.4779 0.4710 0.028 Uiso 1 1 calc R . .
C11 C 0.6336(2) 0.4792(2) 0.30692(17) 0.0201(6) Uani 1 1 d . . .
H11A H 0.5693 0.5101 0.2698 0.024 Uiso 1 1 calc R . .
H11B H 0.6258 0.4206 0.3376 0.024 Uiso 1 1 calc R . .
C12 C 0.7440(2) 0.45611(19) 0.26479(16) 0.0183(6) Uani 1 1 d . . .
C13 C 0.8946(2) 0.47315(19) 0.20968(16) 0.0189(6) Uani 1 1 d . . .
C14 C 0.9842(2) 0.5031(2) 0.18121(18) 0.0226(6) Uani 1 1 d . . .
H14 H 0.9980 0.5521 0.1993 0.027 Uiso 1 1 calc R . .
C15 C 1.0513(3) 0.4589(2) 0.12606(19) 0.0277(7) Uani 1 1 d . . .
H15 H 1.1108 0.4795 0.1042 0.033 Uiso 1 1 calc R . .
C16 C 1.0340(3) 0.3840(2) 0.1012(2) 0.0330(8) Uani 1 1 d . . .
H16 H 1.0826 0.3550 0.0632 0.040 Uiso 1 1 calc R . .
C17 C 0.9487(3) 0.3513(2) 0.13028(19) 0.0287(7) Uani 1 1 d . . .
H17 H 0.9381 0.2996 0.1144 0.034 Uiso 1 1 calc R . .
C18 C 0.8788(2) 0.3983(2) 0.18439(17) 0.0212(6) Uani 1 1 d . . .
C19 C 0.7364(3) 0.3153(2) 0.21418(18) 0.0243(6) Uani 1 1 d . . .
H19A H 0.6869 0.3073 0.2586 0.029 Uiso 1 1 calc R . .
H19B H 0.7997 0.2541 0.2157 0.029 Uiso 1 1 calc R . .
C20 C 0.6689(3) 0.3397(3) 0.1402(2) 0.0337(8) Uani 1 1 d . . .
H20A H 0.7168 0.3494 0.0960 0.051 Uiso 1 1 calc R . .
H20B H 0.6029 0.3978 0.1400 0.051 Uiso 1 1 calc R . .
H20C H 0.6433 0.2876 0.1366 0.051 Uiso 1 1 calc R . .
C21 C 0.5216(2) 0.6097(2) 0.37288(17) 0.0218(6) Uani 1 1 d . . .
H21A H 0.5223 0.6268 0.4238 0.026 Uiso 1 1 calc R . .
H21B H 0.4650 0.5786 0.3744 0.026 Uiso 1 1 calc R . .
C22 C 0.4879(2) 0.6988(2) 0.31079(16) 0.0186(6) Uani 1 1 d . . .
H22 H 0.4829 0.6815 0.2600 0.022 Uiso 1 1 calc R . .
C23 C 0.3720(2) 0.7642(2) 0.33057(17) 0.0211(6) Uani 1 1 d . . .
H23A H 0.3142 0.7364 0.3242 0.025 Uiso 1 1 calc R . .
H23B H 0.3721 0.7701 0.3852 0.025 Uiso 1 1 calc R . .
C24 C 0.3085(2) 0.8612(2) 0.20133(17) 0.0226(6) Uani 1 1 d . . .
H24A H 0.2401 0.9179 0.1851 0.027 Uiso 1 1 calc R . .
H24B H 0.2891 0.8046 0.2010 0.027 Uiso 1 1 calc R . .
C25 C 0.4016(2) 0.8632(2) 0.14493(16) 0.0200(6) Uani 1 1 d . . .
C26 C 0.3254(3) 0.8122(2) 0.03799(18) 0.0296(7) Uani 1 1 d . . .
H26A H 0.2807 0.7880 0.0792 0.035 Uiso 1 1 calc R . .
H26B H 0.3694 0.7593 0.0120 0.035 Uiso 1 1 calc R . .
C27 C 0.2453(3) 0.8903(3) -0.0197(2) 0.0432(9) Uani 1 1 d . . .
H27A H 0.2890 0.9164 -0.0596 0.065 Uiso 1 1 calc R . .
H27B H 0.1970 0.9406 0.0066 0.065 Uiso 1 1 calc R . .
H27C H 0.1977 0.8650 -0.0437 0.065 Uiso 1 1 calc R . .
C28 C 0.4993(2) 0.8588(2) 0.03756(17) 0.0217(6) Uani 1 1 d . . .
C29 C 0.5450(3) 0.8489(2) -0.03528(18) 0.0281(7) Uani 1 1 d . . .
H29 H 0.5107 0.8290 -0.0715 0.034 Uiso 1 1 calc R . .
C30 C 0.6430(3) 0.8695(2) -0.05220(18) 0.0292(7) Uani 1 1 d . . .
H30 H 0.6765 0.8640 -0.1013 0.035 Uiso 1 1 calc R . .
C31 C 0.6939(3) 0.8984(2) 0.00159(18) 0.0286(7) Uani 1 1 d . . .
H31 H 0.7608 0.9122 -0.0120 0.034 Uiso 1 1 calc R . .
C32 C 0.6485(3) 0.9071(2) 0.07421(17) 0.0238(6) Uani 1 1 d . . .
H32 H 0.6832 0.9265 0.1106 0.029 Uiso 1 1 calc R . .
C33 C 0.5503(2) 0.88641(19) 0.09179(16) 0.0196(6) Uani 1 1 d . . .
C34 C 0.2540(2) 0.9306(2) 0.31693(17) 0.0200(6) Uani 1 1 d . . .
H34A H 0.2580 0.9097 0.3737 0.024 Uiso 1 1 calc R . .
H34B H 0.1776 0.9389 0.2989 0.024 Uiso 1 1 calc R . .
C35 C 0.2745(2) 1.0220(2) 0.29519(16) 0.0186(6) Uani 1 1 d . . .
C36 C 0.0767(2) 1.1288(2) 0.3219(2) 0.0278(7) Uani 1 1 d . . .
H36A H 0.0427 1.0928 0.2970 0.033 Uiso 1 1 calc R . .
H36B H 0.0331 1.1971 0.3046 0.033 Uiso 1 1 calc R . .
C37 C 0.0674(3) 1.1028(3) 0.4085(2) 0.0370(8) Uani 1 1 d . . .
H37A H -0.0128 1.1209 0.4226 0.055 Uiso 1 1 calc R . .
H37B H 0.1037 1.1363 0.4335 0.055 Uiso 1 1 calc R . .
H37C H 0.1052 1.0343 0.4254 0.055 Uiso 1 1 calc R . .
C38 C 0.2478(2) 1.1743(2) 0.27276(17) 0.0218(6) Uani 1 1 d . . .
C39 C 0.2078(3) 1.2731(2) 0.26092(19) 0.0287(7) Uani 1 1 d . . .
H39 H 0.1314 1.3086 0.2710 0.034 Uiso 1 1 calc R . .
C40 C 0.2846(3) 1.3166(2) 0.2339(2) 0.0311(7) Uani 1 1 d . . .
H40 H 0.2603 1.3838 0.2250 0.037 Uiso 1 1 calc R . .
C41 C 0.3978(3) 1.2645(2) 0.21919(19) 0.0284(7) Uani 1 1 d . . .
H41 H 0.4483 1.2971 0.2009 0.034 Uiso 1 1 calc R . .
C42 C 0.4373(3) 1.1666(2) 0.23076(17) 0.0230(6) Uani 1 1 d . . .
H42 H 0.5138 1.1315 0.2206 0.028 Uiso 1 1 calc R . .
C43 C 0.3606(2) 1.1213(2) 0.25781(16) 0.0196(6) Uani 1 1 d . . .
C44 C 0.8611(3) 0.7340(2) 0.1785(2) 0.0280(7) Uani 1 1 d . . .
H44 H 0.8195 0.7229 0.1409 0.034 Uiso 1 1 calc R . .
C45 C 0.9803(3) 0.7735(3) 0.0738(2) 0.0530(11) Uani 1 1 d . . .
H45A H 1.0582 0.7298 0.0704 0.080 Uiso 1 1 calc R . .
H45B H 0.9766 0.8387 0.0539 0.080 Uiso 1 1 calc R . .
H45C H 0.9297 0.7583 0.0432 0.080 Uiso 1 1 calc R . .
C46 C 1.0126(3) 0.7839(3) 0.2080(3) 0.0472(10) Uani 1 1 d . . .
H46A H 0.9744 0.7866 0.2577 0.071 Uiso 1 1 calc R . .
H46B H 1.0217 0.8447 0.1872 0.071 Uiso 1 1 calc R . .
H46C H 1.0874 0.7334 0.2150 0.071 Uiso 1 1 calc R . .
C47 C 0.6064(3) 0.6372(2) 0.12534(17) 0.0224(6) Uani 1 1 d . . .
H47 H 0.5348 0.6366 0.1448 0.027 Uiso 1 1 calc R . .
C48 C 0.5668(3) 0.5803(3) 0.0153(2) 0.0344(8) Uani 1 1 d . . .
H48A H 0.5000 0.5780 0.0457 0.052 Uiso 1 1 calc R . .
H48B H 0.6095 0.5175 0.0039 0.052 Uiso 1 1 calc R . .
H48C H 0.5424 0.6263 -0.0331 0.052 Uiso 1 1 calc R . .
C49 C 0.7457(3) 0.6087(3) 0.0245(2) 0.0374(8) Uani 1 1 d . . .
H49A H 0.7825 0.6359 0.0556 0.056 Uiso 1 1 calc R . .
H49B H 0.7321 0.6467 -0.0279 0.056 Uiso 1 1 calc R . .
H49C H 0.7950 0.5435 0.0225 0.056 Uiso 1 1 calc R . .
C50 C 0.7204(2) 0.9229(2) 0.30891(18) 0.0242(6) Uani 1 1 d . . .
H50 H 0.7354 0.8675 0.3479 0.029 Uiso 1 1 calc R . .
C51 C 0.7619(3) 1.0639(3) 0.2531(3) 0.0465(10) Uani 1 1 d . . .
H51A H 0.7187 1.0633 0.2092 0.070 Uiso 1 1 calc R . .
H51B H 0.8348 1.0689 0.2352 0.070 Uiso 1 1 calc R . .
H51C H 0.7189 1.1182 0.2769 0.070 Uiso 1 1 calc R . .
C52 C 0.8672(3) 0.9549(3) 0.3691(2) 0.0400(9) Uani 1 1 d . . .
H52A H 0.8690 0.8978 0.4062 0.060 Uiso 1 1 calc R . .
H52B H 0.8485 1.0082 0.3959 0.060 Uiso 1 1 calc R . .
H52C H 0.9417 0.9442 0.3452 0.060 Uiso 1 1 calc R . .
C53A C 0.4792(6) 0.8975(5) 0.4516(4) 0.0254(9) Uani 0.477(4) 1 d PD A 1
H53A H 0.4021 0.9383 0.4451 0.030 Uiso 0.477(4) 1 calc PR A 1
C53B C 0.5460(5) 0.8386(4) 0.4535(4) 0.0254(9) Uani 0.523(4) 1 d PD A 2
H53B H 0.5176 0.7891 0.4542 0.030 Uiso 0.523(4) 1 calc PR A 2
C54A C 0.6361(9) 0.9030(9) 0.5283(6) 0.070(2) Uani 0.477(4) 1 d PD A 1
H54A H 0.6412 0.9403 0.4773 0.104 Uiso 0.477(4) 1 calc PR A 1
H54B H 0.7096 0.8527 0.5426 0.104 Uiso 0.477(4) 1 calc PR A 1
H54C H 0.6155 0.9443 0.5664 0.104 Uiso 0.477(4) 1 calc PR A 1
C54B C 0.6017(8) 0.7618(8) 0.5835(5) 0.070(2) Uani 0.523(4) 1 d PD A 2
H54D H 0.5337 0.7880 0.6133 0.104 Uiso 0.523(4) 1 calc PR A 2
H54E H 0.6687 0.7371 0.6175 0.104 Uiso 0.523(4) 1 calc PR A 2
H54F H 0.5953 0.7105 0.5615 0.104 Uiso 0.523(4) 1 calc PR A 2
C55A C 0.4362(6) 0.9053(6) 0.5802(5) 0.042(2) Uani 0.477(4) 1 d PD A 1
H55A H 0.3716 0.9496 0.5478 0.063 Uiso 0.477(4) 1 calc PR A 1
H55B H 0.4619 0.9398 0.6116 0.063 Uiso 0.477(4) 1 calc PR A 1
H55C H 0.4131 0.8567 0.6141 0.063 Uiso 0.477(4) 1 calc PR A 1
C55B C 0.4993(9) 0.8758(13) 0.5292(9) 0.067(2) Uani 0.523(4) 1 d PD A 2
H55D H 0.4787 0.9391 0.4967 0.101 Uiso 0.523(4) 1 calc PR A 2
H55E H 0.4774 0.8814 0.5825 0.101 Uiso 0.523(4) 1 calc PR A 2
H53C H 0.4597 0.8400 0.5103 0.101 Uiso 0.523(4) 1 calc PR A 2
N1 N 0.6342(2) 0.54349(16) 0.35802(14) 0.0182(5) Uani 1 1 d . . .
N2 N 0.7944(2) 0.60450(17) 0.40785(15) 0.0221(5) Uani 1 1 d . . .
N3 N 0.8042(2) 0.52253(18) 0.52858(15) 0.0246(5) Uani 1 1 d . . .
N4 N 0.80902(19) 0.50788(16) 0.26057(14) 0.0185(5) Uani 1 1 d . . .
N5 N 0.7825(2) 0.38806(17) 0.22172(14) 0.0198(5) Uani 1 1 d . . .
N6 N 0.34158(19) 0.85924(16) 0.28058(13) 0.0179(5) Uani 1 1 d . A .
N7 N 0.4046(2) 0.84371(18) 0.07319(14) 0.0223(5) Uani 1 1 d . . .
N8 N 0.48695(19) 0.88785(16) 0.15902(13) 0.0180(5) Uani 1 1 d . A .
N9 N 0.3749(2) 1.02572(16) 0.27288(13) 0.0184(5) Uani 1 1 d . A .
N10 N 0.1952(2) 1.10856(17) 0.29731(14) 0.0213(5) Uani 1 1 d . . .
N11 N 0.9449(2) 0.7644(2) 0.15437(18) 0.0331(6) Uani 1 1 d . . .
N12 N 0.6385(2) 0.60866(18) 0.05888(15) 0.0244(5) Uani 1 1 d . . .
N13 N 0.7818(2) 0.97645(19) 0.30981(16) 0.0286(6) Uani 1 1 d . . .
N14A N 0.5385(9) 0.8555(10) 0.5262(6) 0.067(2) Uani 0.477(4) 1 d PD A 1
O5A O 0.541(3) 0.8731(10) 0.4000(18) 0.033(2) Uani 0.477(4) 1 d P A 1
N14B N 0.6120(7) 0.8303(7) 0.5264(5) 0.067(2) Uani 0.523(4) 1 d PD A 2
O5B O 0.525(2) 0.8994(9) 0.3947(16) 0.033(2) Uani 0.523(4) 1 d P A 2
O1 O 0.57058(16) 0.74165(13) 0.30670(11) 0.0183(4) Uani 1 1 d . A .
O2 O 0.83270(17) 0.71883(14) 0.24713(13) 0.0249(5) Uani 1 1 d . . .
O3 O 0.66250(18) 0.66459(15) 0.16379(12) 0.0255(5) Uani 1 1 d . . .
O4 O 0.64521(17) 0.93960(15) 0.26112(12) 0.0255(5) Uani 1 1 d . A .
Fe1 Fe 0.72346(3) 0.64473(3) 0.29235(2) 0.01685(11) Uani 1 1 d . . .
Fe2 Fe 0.50895(3) 0.88746(3) 0.27622(2) 0.01579(10) Uani 1 1 d . . .
B3 B 0.3015(3) 0.5766(3) 0.1553(2) 0.0307(8) Uani 1 1 d . . .
F9 F 0.33044(19) 0.64130(15) 0.18713(13) 0.0425(5) Uani 1 1 d . . .
F10 F 0.2803(2) 0.61083(16) 0.07696(13) 0.0482(6) Uani 1 1 d . . .
F11 F 0.39334(19) 0.49128(15) 0.16693(14) 0.0484(6) Uani 1 1 d . . .
F12 F 0.20721(17) 0.56372(15) 0.19221(14) 0.0454(5) Uani 1 1 d . . .
B2 B 0.0308(3) 1.0645(3) 0.1386(2) 0.0311(8) Uani 1 1 d . . .
F5 F 0.0284(2) 0.99822(18) 0.20582(15) 0.0574(5) Uani 1 1 d . . .
F6 F 0.0339(2) 1.02684(18) 0.07503(15) 0.0574(5) Uani 1 1 d . . .
F7 F 0.12650(18) 1.08738(19) 0.14206(14) 0.0520(6) Uani 1 1 d . . .
F8 F -0.06651(17) 1.14432(14) 0.13741(13) 0.0385(5) Uani 1 1 d . . .
B1 B 0.7336(4) 0.2365(3) 0.4612(2) 0.0367(9) Uani 1 1 d . . .
F1 F 0.7911(2) 0.25956(17) 0.39593(13) 0.0587(7) Uani 1 1 d . . .
F2 F 0.7547(3) 0.14263(18) 0.48290(17) 0.0777(9) Uani 1 1 d . . .
F3 F 0.6208(2) 0.29084(19) 0.45586(16) 0.0626(7) Uani 1 1 d . . .
F4 F 0.7758(2) 0.2632(2) 0.52100(15) 0.0679(8) Uani 1 1 d . . .

loop_
_atom_site_aniso_label
_atom_site_aniso_U_11
_atom_site_aniso_U_22
_atom_site_aniso_U_33
_atom_site_aniso_U_23
_atom_site_aniso_U_13
_atom_site_aniso_U_12
C1 0.0191(14) 0.0168(14) 0.0305(16) -0.0086(12) -0.0036(12) 0.0001(11)
C2 0.0245(16) 0.0236(16) 0.0388(19) -0.0079(14) -0.0040(14) -0.0060(13)
C3 0.0237(16) 0.0293(17) 0.051(2) -0.0149(16) -0.0051(15) -0.0081(14)
C4 0.0229(16) 0.0365(19) 0.044(2) -0.0208(16) -0.0099(14) -0.0021(14)
C5 0.0260(16) 0.0328(17) 0.0321(18) -0.0154(14) -0.0053(13) -0.0004(14)
C6 0.0213(15) 0.0214(15) 0.0312(17) -0.0118(13) -0.0005(12) -0.0018(12)
C7 0.049(2) 0.046(2) 0.0222(16) -0.0025(15) -0.0045(15) -0.0247(18)
C8 0.069(3) 0.092(4) 0.045(2) -0.041(2) 0.026(2) -0.059(3)
C9 0.0232(15) 0.0192(14) 0.0231(15) -0.0068(12) -0.0012(12) -0.0036(12)
C10 0.0262(15) 0.0195(14) 0.0236(15) -0.0021(12) -0.0012(12) -0.0080(12)
C11 0.0200(14) 0.0187(14) 0.0239(15) -0.0072(12) 0.0035(11) -0.0086(11)
C12 0.0202(14) 0.0147(13) 0.0183(14) -0.0020(11) 0.0013(11) -0.0050(11)
C13 0.0185(13) 0.0163(13) 0.0199(14) -0.0038(11) 0.0005(11) -0.0037(11)
C14 0.0202(14) 0.0186(14) 0.0286(16) -0.0043(12) 0.0001(12) -0.0064(12)
C15 0.0220(15) 0.0297(16) 0.0342(17) -0.0096(14) 0.0086(13) -0.0119(13)
C16 0.0292(17) 0.0369(19) 0.0384(19) -0.0196(15) 0.0146(14) -0.0140(15)
C17 0.0290(16) 0.0286(16) 0.0339(17) -0.0160(14) 0.0094(14) -0.0126(14)
C18 0.0189(14) 0.0192(14) 0.0251(15) -0.0053(12) 0.0024(12) -0.0061(11)
C19 0.0254(15) 0.0195(14) 0.0322(17) -0.0099(13) 0.0068(13) -0.0114(12)
C20 0.0312(17) 0.0383(19) 0.0394(19) -0.0156(16) 0.0018(15) -0.0174(15)
C21 0.0198(14) 0.0198(14) 0.0253(15) -0.0057(12) 0.0054(12) -0.0067(12)
C22 0.0164(13) 0.0191(14) 0.0211(14) -0.0032(11) 0.0004(11) -0.0074(11)
C23 0.0180(14) 0.0195(14) 0.0249(15) -0.0041(12) 0.0029(11) -0.0061(11)
C24 0.0188(14) 0.0287(16) 0.0230(15) -0.0091(12) -0.0003(12) -0.0093(12)
C25 0.0217(14) 0.0175(13) 0.0193(14) -0.0054(11) -0.0013(11) -0.0042(11)
C26 0.0381(18) 0.0340(18) 0.0235(16) -0.0085(14) -0.0017(14) -0.0191(15)
C27 0.040(2) 0.049(2) 0.045(2) -0.0057(18) -0.0157(17) -0.0194(18)
C28 0.0226(14) 0.0193(14) 0.0202(14) -0.0032(12) -0.0007(12) -0.0041(12)
C29 0.0337(17) 0.0313(17) 0.0183(15) -0.0067(13) -0.0003(13) -0.0090(14)
C30 0.0315(17) 0.0319(17) 0.0186(15) -0.0040(13) 0.0051(13) -0.0057(14)
C31 0.0243(16) 0.0316(17) 0.0259(16) -0.0011(13) 0.0052(13) -0.0085(13)
C32 0.0233(15) 0.0254(15) 0.0212(15) -0.0029(12) 0.0000(12) -0.0076(12)
C33 0.0220(14) 0.0151(13) 0.0172(14) -0.0012(11) -0.0002(11) -0.0024(11)
C34 0.0157(13) 0.0203(14) 0.0227(14) -0.0061(12) 0.0033(11) -0.0042(11)
C35 0.0174(13) 0.0199(14) 0.0186(14) -0.0087(11) -0.0008(11) -0.0040(11)
C36 0.0164(14) 0.0248(16) 0.0428(19) -0.0150(14) 0.0029(13) -0.0040(12)
C37 0.0323(18) 0.0340(19) 0.043(2) -0.0155(16) 0.0148(16) -0.0084(15)
C38 0.0221(14) 0.0210(14) 0.0231(15) -0.0082(12) -0.0021(12) -0.0059(12)
C39 0.0259(16) 0.0214(15) 0.0381(18) -0.0133(14) -0.0024(14) -0.0029(13)
C40 0.0335(18) 0.0192(15) 0.0409(19) -0.0092(14) -0.0048(15) -0.0072(13)
C41 0.0335(17) 0.0246(16) 0.0319(17) -0.0086(13) -0.0004(14) -0.0142(14)
C42 0.0242(15) 0.0241(15) 0.0227(15) -0.0091(12) 0.0013(12) -0.0085(12)
C43 0.0238(14) 0.0171(14) 0.0185(14) -0.0084(11) -0.0011(11) -0.0048(11)
C44 0.0208(15) 0.0210(15) 0.0382(19) -0.0001(13) -0.0001(13) -0.0055(12)
C45 0.033(2) 0.074(3) 0.041(2) 0.014(2) 0.0058(17) -0.021(2)
C46 0.041(2) 0.051(2) 0.067(3) -0.027(2) 0.0194(19) -0.0317(19)
C47 0.0214(14) 0.0185(14) 0.0226(15) -0.0022(12) 0.0030(12) -0.0027(12)
C48 0.0372(19) 0.0386(19) 0.0327(18) -0.0138(15) 0.0005(15) -0.0161(16)
C49 0.0275(17) 0.057(2) 0.0273(17) -0.0132(16) 0.0095(14) -0.0129(16)
C50 0.0204(15) 0.0220(15) 0.0300(16) -0.0070(13) 0.0030(13) -0.0066(12)
C51 0.038(2) 0.045(2) 0.059(3) 0.0109(19) -0.0058(18) -0.0275(18)
C52 0.0353(19) 0.045(2) 0.047(2) -0.0090(18) -0.0098(16) -0.0220(17)
C53A 0.027(2) 0.026(2) 0.027(2) -0.009(2) -0.001(2) -0.0120(17)
C53B 0.027(2) 0.026(2) 0.027(2) -0.009(2) -0.001(2) -0.0120(17)
C54A 0.059(4) 0.100(6) 0.054(4) -0.040(4) -0.011(3) -0.018(4)
C54B 0.059(4) 0.100(6) 0.054(4) -0.040(4) -0.011(3) -0.018(4)
C55A 0.040(4) 0.042(4) 0.054(5) -0.030(4) -0.014(4) -0.015(4)
C55B 0.075(6) 0.102(6) 0.049(2) -0.031(3) 0.019(4) -0.055(6)
N1 0.0200(12) 0.0147(11) 0.0196(12) -0.0037(9) 0.0015(9) -0.0059(9)
N2 0.0215(12) 0.0179(12) 0.0272(13) -0.0058(10) -0.0017(10) -0.0062(10)
N3 0.0270(13) 0.0237(13) 0.0215(13) -0.0058(10) -0.0027(10) -0.0060(11)
N4 0.0157(11) 0.0166(11) 0.0229(12) -0.0042(10) 0.0013(9) -0.0055(9)
N5 0.0202(12) 0.0175(12) 0.0240(13) -0.0066(10) 0.0036(10) -0.0083(10)
N6 0.0166(11) 0.0175(12) 0.0194(12) -0.0069(9) 0.0015(9) -0.0042(9)
N7 0.0245(13) 0.0250(13) 0.0194(12) -0.0066(10) -0.0015(10) -0.0096(11)
N8 0.0178(11) 0.0177(11) 0.0184(12) -0.0047(9) 0.0014(9) -0.0057(9)
N9 0.0195(12) 0.0174(12) 0.0189(12) -0.0071(9) 0.0009(9) -0.0054(10)
N10 0.0177(12) 0.0206(12) 0.0255(13) -0.0102(10) 0.0005(10) -0.0037(10)
N11 0.0233(14) 0.0284(14) 0.0452(17) -0.0024(13) 0.0073(12) -0.0099(12)
N12 0.0234(13) 0.0272(13) 0.0226(13) -0.0079(11) 0.0048(10) -0.0081(11)
N13 0.0230(13) 0.0282(14) 0.0379(16) -0.0052(12) -0.0013(11) -0.0132(11)
N14A 0.075(6) 0.102(6) 0.049(2) -0.031(3) 0.019(4) -0.055(6)
O5A 0.061(7) 0.016(7) 0.016(3) -0.001(7) -0.010(4) -0.005(7)
N14B 0.075(6) 0.102(6) 0.049(2) -0.031(3) 0.019(4) -0.055(6)
O5B 0.061(7) 0.016(7) 0.016(3) -0.001(7) -0.010(4) -0.005(7)
O1 0.0156(9) 0.0162(9) 0.0230(10) -0.0031(8) 0.0022(8) -0.0061(8)
O2 0.0231(11) 0.0210(10) 0.0335(12) -0.0076(9) 0.0071(9) -0.0111(9)
O3 0.0282(11) 0.0239(11) 0.0223(11) -0.0033(9) -0.0014(9) -0.0070(9)
O4 0.0202(10) 0.0291(11) 0.0305(12) -0.0084(9) 0.0000(9) -0.0114(9)
Fe1 0.0148(2) 0.01321(19) 0.0224(2) -0.00462(16) 0.00254(15) -0.00442(15)
Fe2 0.0159(2) 0.0149(2) 0.0171(2) -0.00488(15) 0.00038(15) -0.00516(15)
B3 0.0262(18) 0.0244(18) 0.044(2) -0.0106(16) 0.0046(16) -0.0104(15)
F9 0.0517(13) 0.0384(12) 0.0505(13) -0.0134(10) 0.0029(10) -0.0294(10)
F10 0.0552(14) 0.0447(13) 0.0450(13) -0.0114(10) -0.0053(11) -0.0159(11)
F11 0.0401(12) 0.0325(11) 0.0599(15) -0.0066(10) 0.0136(11) -0.0011(9)
F12 0.0310(11) 0.0399(12) 0.0726(16) -0.0164(11) 0.0113(10) -0.0200(9)
B2 0.0295(19) 0.035(2) 0.0235(18) -0.0106(16) -0.0040(15) -0.0018(16)
F5 0.0564(11) 0.0576(11) 0.0532(10) -0.0206(9) -0.0106(8) -0.0070(9)
F6 0.0564(11) 0.0576(11) 0.0532(10) -0.0206(9) -0.0106(8) -0.0070(9)
F7 0.0306(11) 0.0723(16) 0.0479(13) 0.0025(12) 0.0023(10) -0.0198(11)
F8 0.0304(10) 0.0268(10) 0.0550(13) -0.0083(9) 0.0006(9) -0.0062(8)
B1 0.040(2) 0.028(2) 0.037(2) -0.0020(17) 0.0039(18) -0.0081(17)
F1 0.0666(16) 0.0465(14) 0.0372(12) 0.0043(10) 0.0157(11) 0.0017(12)
F2 0.125(3) 0.0328(13) 0.0687(18) -0.0005(12) 0.0035(18) -0.0253(15)
F3 0.0385(13) 0.0608(16) 0.0757(18) 0.0120(14) -0.0005(12) -0.0159(12)
F4 0.0699(18) 0.103(2) 0.0512(15) -0.0137(15) 0.0054(13) -0.0569(17)

loop_
_atom_type_symbol
_atom_type_description
_atom_type_scat_dispersion_real
_atom_type_scat_dispersion_imag
_atom_type_scat_source
C C 0.0033 0.0016 'International Tables Vol C Tables 4.2.6.8 and 6.1.1.4'
H H 0.0000 0.0000 'International Tables Vol C Tables 4.2.6.8 and 6.1.1.4'
N N 0.0061 0.0033 'International Tables Vol C Tables 4.2.6.8 and 6.1.1.4'
O O 0.0106 0.0060 'International Tables Vol C Tables 4.2.6.8 and 6.1.1.4'
B B 0.0013 0.0007 'International Tables Vol C Tables 4.2.6.8 and 6.1.1.4'
F F 0.0171 0.0103 'International Tables Vol C Tables 4.2.6.8 and 6.1.1.4'
Fe Fe 0.3463 0.8444 'International Tables Vol C Tables 4.2.6.8 and 6.1.1.4'

loop_
_geom_angle_atom_site_label_1
_geom_angle_atom_site_label_2
_geom_angle_atom_site_label_3
_geom_angle
C2 C1 N2 130.3(3)
C2 C1 C6 120.5(3)
N2 C1 C6 109.2(3)
C3 C2 C1 117.5(3)
C3 C2 H2 121.3
C1 C2 H2 121.3
C2 C3 C4 121.3(3)
C2 C3 H3 119.4
C4 C3 H3 119.4
C5 C4 C3 121.8(3)
C5 C4 H4 119.1
C3 C4 H4 119.1
C4 C5 C6 116.7(3)
C4 C5 H5 121.6
C6 C5 H5 121.6
N3 C6 C5 131.7(3)
N3 C6 C1 106.0(3)
C5 C6 C1 122.2(3)
N3 C7 C8 111.1(3)
N3 C7 H7A 109.4
C8 C7 H7A 109.4
N3 C7 H7B 109.4
C8 C7 H7B 109.4
H7A C7 H7B 108.0
C7 C8 H8A 109.5
C7 C8 H8B 109.5
H8A C8 H8B 109.5
C7 C8 H8C 109.5
H8A C8 H8C 109.5
H8B C8 H8C 109.5
N2 C9 N3 113.4(3)
N2 C9 C10 122.9(3)
N3 C9 C10 123.4(3)
N1 C10 C9 109.6(2)
N1 C10 H10A 109.8
C9 C10 H10A 109.8
N1 C10 H10B 109.8
C9 C10 H10B 109.8
H10A C10 H10B 108.2
N1 C11 C12 107.4(2)
N1 C11 H11A 110.2
C12 C11 H11A 110.2
N1 C11 H11B 110.2
C12 C11 H11B 110.2
H11A C11 H11B 108.5
N4 C12 N5 113.0(2)
N4 C12 C11 122.0(2)
N5 C12 C11 124.8(2)
N4 C13 C18 109.1(2)
N4 C13 C14 130.7(3)
C18 C13 C14 120.2(3)
C15 C14 C13 117.4(3)
C15 C14 H14 121.3
C13 C14 H14 121.3
C14 C15 C16 121.6(3)
C14 C15 H15 119.2
C16 C15 H15 119.2
C17 C16 C15 121.9(3)
C17 C16 H16 119.0
C15 C16 H16 119.0
C16 C17 C18 116.1(3)
C16 C17 H17 121.9
C18 C17 H17 121.9
N5 C18 C17 131.5(3)
N5 C18 C13 105.8(2)
C17 C18 C13 122.7(3)
N5 C19 C20 112.6(3)
N5 C19 H19A 109.1
C20 C19 H19A 109.1
N5 C19 H19B 109.1
C20 C19 H19B 109.1
H19A C19 H19B 107.8
C19 C20 H20A 109.5
C19 C20 H20B 109.5
H20A C20 H20B 109.5
C19 C20 H20C 109.5
H20A C20 H20C 109.5
H20B C20 H20C 109.5
N1 C21 C22 110.9(2)
N1 C21 H21A 109.5
C22 C21 H21A 109.5
N1 C21 H21B 109.5
C22 C21 H21B 109.5
H21A C21 H21B 108.0
O1 C22 C21 109.6(2)
O1 C22 C23 111.8(2)
C21 C22 C23 107.9(2)
O1 C22 H22 109.1
C21 C22 H22 109.1
C23 C22 H22 109.1
N6 C23 C22 111.3(2)
N6 C23 H23A 109.4
C22 C23 H23A 109.4
N6 C23 H23B 109.4
C22 C23 H23B 109.4
H23A C23 H23B 108.0
N6 C24 C25 112.0(2)
N6 C24 H24A 109.2
C25 C24 H24A 109.2
N6 C24 H24B 109.2
C25 C24 H24B 109.2
H24A C24 H24B 107.9
N8 C25 N7 112.9(3)
N8 C25 C24 123.1(3)
N7 C25 C24 124.0(3)
N7 C26 C27 112.7(3)
N7 C26 H26A 109.1
C27 C26 H26A 109.1
N7 C26 H26B 109.1
C27 C26 H26B 109.1
H26A C26 H26B 107.8
C26 C27 H27A 109.5
C26 C27 H27B 109.5
H27A C27 H27B 109.5
C26 C27 H27C 109.5
H27A C27 H27C 109.5
H27B C27 H27C 109.5
N7 C28 C29 131.9(3)
N7 C28 C33 106.0(2)
C29 C28 C33 122.1(3)
C30 C29 C28 116.7(3)
C30 C29 H29 121.6
C28 C29 H29 121.6
C29 C30 C31 121.5(3)
C29 C30 H30 119.2
C31 C30 H30 119.2
C32 C31 C30 121.4(3)
C32 C31 H31 119.3
C30 C31 H31 119.3
C31 C32 C33 117.6(3)
C31 C32 H32 121.2
C33 C32 H32 121.2
C32 C33 N8 130.5(3)
C32 C33 C28 120.7(3)
N8 C33 C28 108.8(3)
N6 C34 C35 108.3(2)
N6 C34 H34A 110.0
C35 C34 H34A 110.0
N6 C34 H34B 110.0
C35 C34 H34B 110.0
H34A C34 H34B 108.4
N9 C35 N10 113.0(3)
N9 C35 C34 122.3(2)
N10 C35 C34 124.7(2)
N10 C36 C37 112.2(3)
N10 C36 H36A 109.2
C37 C36 H36A 109.2
N10 C36 H36B 109.2
C37 C36 H36B 109.2
H36A C36 H36B 107.9
C36 C37 H37A 109.5
C36 C37 H37B 109.5
H37A C37 H37B 109.5
C36 C37 H37C 109.5
H37A C37 H37C 109.5
H37B C37 H37C 109.5
N10 C38 C39 132.4(3)
N10 C38 C43 105.7(2)
C39 C38 C43 122.0(3)
C40 C39 C38 116.8(3)
C40 C39 H39 121.6
C38 C39 H39 121.6
C39 C40 C41 121.9(3)
C39 C40 H40 119.1
C41 C40 H40 119.1
C42 C41 C40 121.3(3)
C42 C41 H41 119.3
C40 C41 H41 119.3
C41 C42 C43 117.6(3)
C41 C42 H42 121.2
C43 C42 H42 121.2
N9 C43 C42 130.5(3)
N9 C43 C38 109.1(3)
C42 C43 C38 120.4(3)
O2 C44 N11 124.6(3)
O2 C44 H44 117.7
N11 C44 H44 117.7
N11 C45 H45A 109.5
N11 C45 H45B 109.5
H45A C45 H45B 109.5
N11 C45 H45C 109.5
H45A C45 H45C 109.5
H45B C45 H45C 109.5
N11 C46 H46A 109.5
N11 C46 H46B 109.5
H46A C46 H46B 109.5
N11 C46 H46C 109.5
H46A C46 H46C 109.5
H46B C46 H46C 109.5
O3 C47 N12 125.0(3)
O3 C47 H47 117.5
N12 C47 H47 117.5
N12 C48 H48A 109.5
N12 C48 H48B 109.5
H48A C48 H48B 109.5
N12 C48 H48C 109.5
H48A C48 H48C 109.5
H48B C48 H48C 109.5
N12 C49 H49A 109.5
N12 C49 H49B 109.5
H49A C49 H49B 109.5
N12 C49 H49C 109.5
H49A C49 H49C 109.5
H49B C49 H49C 109.5
O4 C50 N13 124.7(3)
O4 C50 H50 117.6
N13 C50 H50 117.6
N13 C51 H51A 109.5
N13 C51 H51B 109.5
H51A C51 H51B 109.5
N13 C51 H51C 109.5
H51A C51 H51C 109.5
H51B C51 H51C 109.5
N13 C52 H52A 109.5
N13 C52 H52B 109.5
H52A C52 H52B 109.5
N13 C52 H52C 109.5
H52A C52 H52C 109.5
H52B C52 H52C 109.5
O5A C53A N14A 110.6(13)
O5A C53A H53A 124.7
N14A C53A H53A 124.7
O5B C53B N14B 129.5(14)
O5B C53B H53B 115.2
N14B C53B H53B 115.2
N14B C54B H54D 109.5
N14B C54B H54E 109.5
H54D C54B H54E 109.5
N14B C54B H54F 109.5
H54D C54B H54F 109.5
H54E C54B H54F 109.5
N14B C55B H55D 109.5
N14B C55B H55E 109.5
H55D C55B H55E 109.5
N14B C55B H53C 109.5
H55D C55B H53C 109.5
H55E C55B H53C 109.5
C21 N1 C11 114.5(2)
C21 N1 C10 111.9(2)
C11 N1 C10 110.1(2)
C21 N1 Fe1 102.47(16)
C11 N1 Fe1 107.34(16)
C10 N1 Fe1 110.15(17)
C9 N2 C1 105.0(3)
C9 N2 Fe1 115.8(2)
C1 N2 Fe1 139.1(2)
C9 N3 C6 106.4(3)
C9 N3 C7 127.1(3)
C6 N3 C7 126.0(3)
C12 N4 C13 105.5(2)
C12 N4 Fe1 113.78(18)
C13 N4 Fe1 134.95(19)
C12 N5 C18 106.6(2)
C12 N5 C19 128.8(2)
C18 N5 C19 124.6(2)
C34 N6 C24 111.9(2)
C34 N6 C23 110.7(2)
C24 N6 C23 113.0(2)
C34 N6 Fe2 109.28(17)
C24 N6 Fe2 108.94(17)
C23 N6 Fe2 102.44(16)
C25 N7 C28 106.5(2)
C25 N7 C26 128.2(3)
C28 N7 C26 125.3(2)
C25 N8 C33 105.8(2)
C25 N8 Fe2 114.46(19)
C33 N8 Fe2 137.88(19)
C35 N9 C43 105.5(2)
C35 N9 Fe2 114.55(19)
C43 N9 Fe2 139.85(19)
C35 N10 C38 106.7(2)
C35 N10 C36 126.7(3)
C38 N10 C36 126.6(2)
C44 N11 C46 121.4(3)
C44 N11 C45 122.1(3)
C46 N11 C45 116.3(3)
C47 N12 C49 121.1(3)
C47 N12 C48 122.2(3)
C49 N12 C48 116.6(3)
C50 N13 C52 122.4(3)
C50 N13 C51 121.0(3)
C52 N13 C51 116.5(3)
C53A N14A C55A 97.9(8)
C53A N14A C54A 106.9(9)
C55A N14A C54A 107.0(8)
C53A O5A Fe2 131.7(19)
C54B N14B C55B 88.6(10)
C54B N14B C53B 111.7(7)
C55B N14B C53B 65.3(8)
C53B O5B Fe2 129.9(13)
C22 O1 Fe1 108.63(16)
C22 O1 Fe2 115.02(16)
Fe1 O1 Fe2 131.56(10)
C44 O2 Fe1 126.3(2)
C47 O3 Fe1 141.1(2)
C50 O4 Fe2 126.0(2)
O1 Fe1 O2 107.51(8)
O1 Fe1 N2 101.50(9)
O2 Fe1 N2 94.36(9)
O1 Fe1 N4 144.12(8)
O2 Fe1 N4 102.05(8)
N2 Fe1 N4 96.01(9)
O1 Fe1 N1 80.99(8)
O2 Fe1 N1 168.49(9)
N2 Fe1 N1 76.04(9)
N4 Fe1 N1 73.15(8)
O1 Fe1 O3 86.11(8)
O2 Fe1 O3 87.52(8)
N2 Fe1 O3 171.17(8)
N4 Fe1 O3 75.16(8)
N1 Fe1 O3 101.02(8)
O1 Fe2 N8 93.78(8)
O1 Fe2 O4 110.28(8)
N8 Fe2 O4 96.98(9)
O1 Fe2 O5B 90.8(3)
N8 Fe2 O5B 175.4(3)
O4 Fe2 O5B 81.9(8)
O1 Fe2 N9 151.87(8)
N8 Fe2 N9 93.61(9)
O4 Fe2 N9 95.68(9)
O5B Fe2 N9 82.1(4)
O1 Fe2 O5A 81.1(4)
N8 Fe2 O5A 174.7(4)
O4 Fe2 O5A 83.7(9)
O5B Fe2 O5A 9.9(6)
N9 Fe2 O5A 91.5(5)
O1 Fe2 N6 80.18(8)
N8 Fe2 N6 79.17(9)
O4 Fe2 N6 169.19(8)
O5B Fe2 N6 101.1(8)
N9 Fe2 N6 74.63(8)
O5A Fe2 N6 101.0(9)
F12 B3 F10 110.9(3)
F12 B3 F11 110.0(3)
F10 B3 F11 109.8(3)
F12 B3 F9 109.1(3)
F10 B3 F9 109.2(3)
F11 B3 F9 107.7(3)
F6 B2 F7 110.0(3)
F6 B2 F8 110.4(3)
F7 B2 F8 110.3(3)
F6 B2 F5 110.1(3)
F7 B2 F5 108.2(3)
F8 B2 F5 107.7(3)
F2 B1 F3 114.0(4)
F2 B1 F1 113.5(3)
F3 B1 F1 111.7(3)
F2 B1 F4 106.3(3)
F3 B1 F4 104.7(3)
F1 B1 F4 105.7(3)

loop_
_geom_bond_atom_site_label_1
_geom_bond_atom_site_label_2
_geom_bond_distance
C1 C2 1.392(5)
C1 N2 1.396(4)
C1 C6 1.398(5)
C2 C3 1.389(5)
C2 H2 0.9500
C3 C4 1.405(5)
C3 H3 0.9500
C4 C5 1.374(5)
C4 H4 0.9500
C5 C6 1.397(4)
C5 H5 0.9500
C6 N3 1.386(4)
C7 N3 1.463(4)
C7 C8 1.514(6)
C7 H7A 0.9900
C7 H7B 0.9900
C8 H8A 0.9800
C8 H8B 0.9800
C8 H8C 0.9800
C9 N2 1.321(4)
C9 N3 1.356(4)
C9 C10 1.493(4)
C10 N1 1.480(4)
C10 H10A 0.9900
C10 H10B 0.9900
C11 N1 1.473(4)
C11 C12 1.501(4)
C11 H11A 0.9900
C11 H11B 0.9900
C12 N4 1.324(4)
C12 N5 1.353(4)
C13 N4 1.389(4)
C13 C18 1.398(4)
C13 C14 1.399(4)
C14 C15 1.375(4)
C14 H14 0.9500
C15 C16 1.405(5)
C15 H15 0.9500
C16 C17 1.377(5)
C16 H16 0.9500
C17 C18 1.394(4)
C17 H17 0.9500
C18 N5 1.392(4)
C19 N5 1.468(4)
C19 C20 1.513(5)
C19 H19A 0.9900
C19 H19B 0.9900
C20 H20A 0.9800
C20 H20B 0.9800
C20 H20C 0.9800
C21 N1 1.468(4)
C21 C22 1.517(4)
C21 H21A 0.9900
C21 H21B 0.9900
C22 O1 1.414(3)
C22 C23 1.518(4)
C22 H22 1.0000
C23 N6 1.480(4)
C23 H23A 0.9900
C23 H23B 0.9900
C24 N6 1.479(4)
C24 C25 1.499(4)
C24 H24A 0.9900
C24 H24B 0.9900
C25 N8 1.317(4)
C25 N7 1.358(4)
C26 N7 1.475(4)
C26 C27 1.508(5)
C26 H26A 0.9900
C26 H26B 0.9900
C27 H27A 0.9800
C27 H27B 0.9800
C27 H27C 0.9800
C28 N7 1.389(4)
C28 C29 1.395(4)
C28 C33 1.398(4)
C29 C30 1.386(5)
C29 H29 0.9500
C30 C31 1.403(5)
C30 H30 0.9500
C31 C32 1.388(4)
C31 H31 0.9500
C32 C33 1.389(4)
C32 H32 0.9500
C33 N8 1.393(4)
C34 N6 1.475(3)
C34 C35 1.494(4)
C34 H34A 0.9900
C34 H34B 0.9900
C35 N9 1.322(4)
C35 N10 1.357(4)
C36 N10 1.473(4)
C36 C37 1.512(5)
C36 H36A 0.9900
C36 H36B 0.9900
C37 H37A 0.9800
C37 H37B 0.9800
C37 H37C 0.9800
C38 N10 1.388(4)
C38 C39 1.396(4)
C38 C43 1.405(4)
C39 C40 1.378(5)
C39 H39 0.9500
C40 C41 1.405(5)
C40 H40 0.9500
C41 C42 1.383(4)
C41 H41 0.9500
C42 C43 1.396(4)
C42 H42 0.9500
C43 N9 1.390(4)
C44 O2 1.246(4)
C44 N11 1.320(4)
C44 H44 0.9500
C45 N11 1.463(5)
C45 H45A 0.9800
C45 H45B 0.9800
C45 H45C 0.9800
C46 N11 1.456(5)
C46 H46A 0.9800
C46 H46B 0.9800
C46 H46C 0.9800
C47 O3 1.238(4)
C47 N12 1.329(4)
C47 H47 0.9500
C48 N12 1.454(4)
C48 H48A 0.9800
C48 H48B 0.9800
C48 H48C 0.9800
C49 N12 1.450(4)
C49 H49A 0.9800
C49 H49B 0.9800
C49 H49C 0.9800
C50 O4 1.232(4)
C50 N13 1.322(4)
C50 H50 0.9500
C51 N13 1.458(5)
C51 H51A 0.9800
C51 H51B 0.9800
C51 H51C 0.9800
C52 N13 1.455(4)
C52 H52A 0.9800
C52 H52B 0.9800
C52 H52C 0.9800
C53A O5A 1.20(3)
C53A N14A 1.467(13)
C53A H53A 0.9500
C53B O5B 1.22(2)
C53B N14B 1.538(10)
C53B H53B 0.9500
C54A N14A 1.650(13)
C54A H54A 0.9800
C54A H54B 0.9800
C54A H54C 0.9800
C54B N14B 1.343(11)
C54B H54D 0.9800
C54B H54E 0.9800
C54B H54F 0.9800
C55A N14A 1.616(11)
C55A H55A 0.9800
C55A H55B 0.9800
C55A H55C 0.9800
C55B N14B 1.345(12)
C55B H55D 0.9800
C55B H55E 0.9800
C55B H53C 0.9800
N1 Fe1 2.329(2)
N2 Fe1 2.163(3)
N4 Fe1 2.169(2)
N6 Fe2 2.300(2)
N8 Fe2 2.109(2)
N9 Fe2 2.187(2)
O5A Fe2 2.21(3)
O5B Fe2 2.17(3)
O1 Fe1 2.0121(19)
O1 Fe2 2.0626(19)
O2 Fe1 2.115(2)
O3 Fe1 2.373(2)
O4 Fe2 2.128(2)
B3 F12 1.381(4)
B3 F10 1.387(5)
B3 F11 1.393(4)
B3 F9 1.400(4)
B2 F6 1.359(4)
B2 F7 1.384(5)
B2 F8 1.390(4)
B2 F5 1.409(5)
B1 F2 1.350(5)
B1 F3 1.367(5)
B1 F1 1.381(5)
B1 F4 1.405(5)

loop_
_geom_torsion_atom_site_label_1
_geom_torsion_atom_site_label_2
_geom_torsion_atom_site_label_3
_geom_torsion_atom_site_label_4
_geom_torsion
N2 C1 C2 C3 -179.0(3)
C6 C1 C2 C3 -1.0(4)
C1 C2 C3 C4 0.3(5)
C2 C3 C4 C5 0.3(5)
C3 C4 C5 C6 -0.3(5)
C4 C5 C6 N3 177.5(3)
C4 C5 C6 C1 -0.4(4)
C2 C1 C6 N3 -177.3(3)
N2 C1 C6 N3 1.1(3)
C2 C1 C6 C5 1.1(4)
N2 C1 C6 C5 179.5(3)
N2 C9 C10 N1 -24.1(4)
N3 C9 C10 N1 162.3(3)
N1 C11 C12 N4 -17.3(4)
N1 C11 C12 N5 169.3(3)
N4 C13 C14 C15 -174.9(3)
C18 C13 C14 C15 2.6(4)
C13 C14 C15 C16 -2.5(5)
C14 C15 C16 C17 0.4(6)
C15 C16 C17 C18 1.5(5)
C16 C17 C18 N5 175.9(3)
C16 C17 C18 C13 -1.4(5)
N4 C13 C18 N5 -0.6(3)
C14 C13 C18 N5 -178.6(3)
N4 C13 C18 C17 177.3(3)
C14 C13 C18 C17 -0.6(5)
N1 C21 C22 O1 -57.1(3)
N1 C21 C22 C23 -179.1(2)
O1 C22 C23 N6 49.4(3)
C21 C22 C23 N6 170.1(2)
N6 C24 C25 N8 -18.4(4)
N6 C24 C25 N7 164.4(3)
N7 C28 C29 C30 -179.4(3)
C33 C28 C29 C30 -1.1(5)
C28 C29 C30 C31 0.3(5)
C29 C30 C31 C32 0.3(5)
C30 C31 C32 C33 -0.2(5)
C31 C32 C33 N8 179.3(3)
C31 C32 C33 C28 -0.6(4)
N7 C28 C33 C32 179.9(3)
C29 C28 C33 C32 1.3(4)
N7 C28 C33 N8 0.0(3)
C29 C28 C33 N8 -178.7(3)
N6 C34 C35 N9 -22.3(4)
N6 C34 C35 N10 158.9(3)
N10 C38 C39 C40 -178.4(3)
C43 C38 C39 C40 -0.2(5)
C38 C39 C40 C41 -0.2(5)
C39 C40 C41 C42 0.4(5)
C40 C41 C42 C43 -0.1(5)
C41 C42 C43 N9 178.3(3)
C41 C42 C43 C38 -0.3(4)
N10 C38 C43 N9 0.2(3)
C39 C38 C43 N9 -178.4(3)
N10 C38 C43 C42 179.1(3)
C39 C38 C43 C42 0.4(4)
C22 C21 N1 C11 -86.7(3)
C22 C21 N1 C10 147.1(2)
C22 C21 N1 Fe1 29.1(3)
C12 C11 N1 C21 150.4(2)
C12 C11 N1 C10 -82.5(3)
C12 C11 N1 Fe1 37.4(2)
C9 C10 N1 C21 -88.7(3)
C9 C10 N1 C11 142.7(2)
C9 C10 N1 Fe1 24.6(3)
N3 C9 N2 C1 1.0(3)
C10 C9 N2 C1 -173.2(3)
N3 C9 N2 Fe1 -176.40(19)
C10 C9 N2 Fe1 9.5(4)
C2 C1 N2 C9 176.9(3)
C6 C1 N2 C9 -1.3(3)
C2 C1 N2 Fe1 -6.7(5)
C6 C1 N2 Fe1 175.1(2)
N2 C9 N3 C6 -0.3(3)
C10 C9 N3 C6 173.8(3)
N2 C9 N3 C7 172.5(3)
C10 C9 N3 C7 -13.4(5)
C5 C6 N3 C9 -178.7(3)
C1 C6 N3 C9 -0.5(3)
C5 C6 N3 C7 8.4(5)
C1 C6 N3 C7 -173.4(3)
C8 C7 N3 C9 -87.9(4)
C8 C7 N3 C6 83.5(4)
N5 C12 N4 C13 1.6(3)
C11 C12 N4 C13 -172.5(3)
N5 C12 N4 Fe1 159.01(19)
C11 C12 N4 Fe1 -15.1(3)
C18 C13 N4 C12 -0.5(3)
C14 C13 N4 C12 177.2(3)
C18 C13 N4 Fe1 -150.8(2)
C14 C13 N4 Fe1 26.9(5)
N4 C12 N5 C18 -2.0(3)
C11 C12 N5 C18 171.9(3)
N4 C12 N5 C19 177.4(3)
C11 C12 N5 C19 -8.7(5)
C17 C18 N5 C12 -176.2(3)
C13 C18 N5 C12 1.5(3)
C17 C18 N5 C19 4.4(5)
C13 C18 N5 C19 -177.9(3)
C20 C19 N5 C12 101.9(3)
C20 C19 N5 C18 -78.8(4)
C35 C34 N6 C24 -86.7(3)
C35 C34 N6 C23 146.2(2)
C35 C34 N6 Fe2 34.1(3)
C25 C24 N6 C34 131.2(3)
C25 C24 N6 C23 -102.9(3)
C25 C24 N6 Fe2 10.2(3)
C22 C23 N6 C34 -158.6(2)
C22 C23 N6 C24 74.9(3)
C22 C23 N6 Fe2 -42.2(2)
N8 C25 N7 C28 -1.1(3)
C24 C25 N7 C28 176.4(3)
N8 C25 N7 C26 178.6(3)
C24 C25 N7 C26 -4.0(5)
C29 C28 N7 C25 179.1(3)
C33 C28 N7 C25 0.6(3)
C29 C28 N7 C26 -0.6(5)
C33 C28 N7 C26 -179.1(3)
C27 C26 N7 C25 104.2(4)
C27 C26 N7 C28 -76.2(4)
N7 C25 N8 C33 1.1(3)
C24 C25 N8 C33 -176.4(3)
N7 C25 N8 Fe2 -166.23(19)
C24 C25 N8 Fe2 16.3(3)
C32 C33 N8 C25 179.4(3)
C28 C33 N8 C25 -0.6(3)
C32 C33 N8 Fe2 -17.9(5)
C28 C33 N8 Fe2 162.0(2)
N10 C35 N9 C43 -1.1(3)
C34 C35 N9 C43 180.0(3)
N10 C35 N9 Fe2 175.90(18)
C34 C35 N9 Fe2 -3.0(3)
C42 C43 N9 C35 -178.2(3)
C38 C43 N9 C35 0.5(3)
C42 C43 N9 Fe2 6.0(5)
C38 C43 N9 Fe2 -175.3(2)
N9 C35 N10 C38 1.3(3)
C34 C35 N10 C38 -179.8(3)
N9 C35 N10 C36 -177.9(3)
C34 C35 N10 C36 1.0(5)
C39 C38 N10 C35 177.6(3)
C43 C38 N10 C35 -0.9(3)
C39 C38 N10 C36 -3.2(5)
C43 C38 N10 C36 178.3(3)
C37 C36 N10 C35 74.1(4)
C37 C36 N10 C38 -104.9(3)
O2 C44 N11 C46 -0.4(5)
O2 C44 N11 C45 174.9(3)
O3 C47 N12 C49 -0.9(5)
O3 C47 N12 C48 -177.9(3)
O4 C50 N13 C52 178.0(3)
O4 C50 N13 C51 1.6(5)
O5A C53A N14A C55A 177.4(14)
O5A C53A N14A C54A 66.9(16)
N14A C53A O5A Fe2 169.1(14)
O5B C53B N14B C54B 169.9(17)
O5B C53B N14B C55B 92.2(19)
N14B C53B O5B Fe2 146.7(15)
C21 C22 O1 Fe1 53.9(2)
C23 C22 O1 Fe1 173.62(18)
C21 C22 O1 Fe2 -147.63(18)
C23 C22 O1 Fe2 -28.0(3)
N11 C44 O2 Fe1 -166.7(2)
N12 C47 O3 Fe1 -133.6(3)
N13 C50 O4 Fe2 -157.7(2)
C22 O1 Fe1 O2 160.02(16)
Fe2 O1 Fe1 O2 6.47(16)
C22 O1 Fe1 N2 -101.62(17)
Fe2 O1 Fe1 N2 104.84(14)
C22 O1 Fe1 N4 16.0(2)
Fe2 O1 Fe1 N4 -137.56(14)
C22 O1 Fe1 N1 -27.97(17)
Fe2 O1 Fe1 N1 178.49(15)
C22 O1 Fe1 O3 73.85(17)
Fe2 O1 Fe1 O3 -79.69(13)
C44 O2 Fe1 O1 -101.4(2)
C44 O2 Fe1 N2 155.1(2)
C44 O2 Fe1 N4 58.0(2)
C44 O2 Fe1 N1 122.0(4)
C44 O2 Fe1 O3 -16.3(2)
C9 N2 Fe1 O1 82.0(2)
C1 N2 Fe1 O1 -94.1(3)
C9 N2 Fe1 O2 -169.2(2)
C1 N2 Fe1 O2 14.7(3)
C9 N2 Fe1 N4 -66.5(2)
C1 N2 Fe1 N4 117.3(3)
C9 N2 Fe1 N1 4.4(2)
C1 N2 Fe1 N1 -171.7(3)
C9 N2 Fe1 O3 -67.2(6)
C1 N2 Fe1 O3 116.7(5)
C12 N4 Fe1 O1 -18.6(3)
C13 N4 Fe1 O1 129.9(2)
C12 N4 Fe1 O2 -163.65(19)
C13 N4 Fe1 O2 -15.1(3)
C12 N4 Fe1 N2 100.6(2)
C13 N4 Fe1 N2 -110.9(3)
C12 N4 Fe1 N1 27.15(19)
C13 N4 Fe1 N1 175.7(3)
C12 N4 Fe1 O3 -79.5(2)
C13 N4 Fe1 O3 69.0(3)
C21 N1 Fe1 O1 -1.58(17)
C11 N1 Fe1 O1 119.38(18)
C10 N1 Fe1 O1 -120.80(18)
C21 N1 Fe1 O2 136.8(4)
C11 N1 Fe1 O2 -102.2(4)
C10 N1 Fe1 O2 17.6(5)
C21 N1 Fe1 N2 102.74(18)
C11 N1 Fe1 N2 -136.30(18)
C10 N1 Fe1 N2 -16.48(18)
C21 N1 Fe1 N4 -156.42(19)
C11 N1 Fe1 N4 -35.47(17)
C10 N1 Fe1 N4 84.36(18)
C21 N1 Fe1 O3 -85.79(17)
C11 N1 Fe1 O3 35.16(18)
C10 N1 Fe1 O3 154.99(17)
C47 O3 Fe1 O1 -83.1(3)
C47 O3 Fe1 O2 169.2(3)
C47 O3 Fe1 N2 66.6(7)
C47 O3 Fe1 N4 66.0(3)
C47 O3 Fe1 N1 -3.1(3)
C22 O1 Fe2 N8 -75.15(18)
Fe1 O1 Fe2 N8 77.08(14)
C22 O1 Fe2 O4 -174.03(17)
Fe1 O1 Fe2 O4 -21.79(16)
C22 O1 Fe2 O5B 104.3(8)
Fe1 O1 Fe2 O5B -103.5(8)
C22 O1 Fe2 N9 29.8(3)
Fe1 O1 Fe2 N9 -178.00(13)
C22 O1 Fe2 O5A 106.1(9)
Fe1 O1 Fe2 O5A -101.7(9)
C22 O1 Fe2 N6 3.16(18)
Fe1 O1 Fe2 N6 155.39(15)
C25 N8 Fe2 O1 72.5(2)
C33 N8 Fe2 O1 -89.2(3)
C25 N8 Fe2 O4 -176.6(2)
C33 N8 Fe2 O4 21.8(3)
C25 N8 Fe2 O5B -101(10)
C33 N8 Fe2 O5B 98(10)
C25 N8 Fe2 N9 -80.4(2)
C33 N8 Fe2 N9 118.0(3)
C25 N8 Fe2 O5A 86(10)
C33 N8 Fe2 O5A -76(10)
C25 N8 Fe2 N6 -6.78(19)
C33 N8 Fe2 N6 -168.4(3)
C50 O4 Fe2 O1 -54.8(3)
C50 O4 Fe2 N8 -151.4(2)
C50 O4 Fe2 O5B 33.1(4)
C50 O4 Fe2 N9 114.2(2)
C50 O4 Fe2 O5A 23.3(5)
C50 O4 Fe2 N6 140.2(4)
C53B O5B Fe2 O1 -9(2)
C53B O5B Fe2 N8 164(8)
C53B O5B Fe2 O4 -120(3)
C53B O5B Fe2 N9 143(3)
C53B O5B Fe2 O5A -20(7)
C53B O5B Fe2 N6 71(2)
C35 N9 Fe2 O1 -10.1(3)
C43 N9 Fe2 O1 165.5(2)
C35 N9 Fe2 N8 94.9(2)
C43 N9 Fe2 N8 -89.6(3)
C35 N9 Fe2 O4 -167.7(2)
C43 N9 Fe2 O4 7.8(3)
C35 N9 Fe2 O5B -86.8(8)
C43 N9 Fe2 O5B 88.8(8)
C35 N9 Fe2 O5A -83.9(9)
C43 N9 Fe2 O5A 91.7(9)
C35 N9 Fe2 N6 17.14(19)
C43 N9 Fe2 N6 -167.3(3)
C53A O5A Fe2 O1 -117(2)
C53A O5A Fe2 N8 -131(8)
C53A O5A Fe2 O4 131(2)
C53A O5A Fe2 O5B 52(8)
C53A O5A Fe2 N9 35(2)
C53A O5A Fe2 N6 -39(2)
C34 N6 Fe2 O1 139.06(18)
C24 N6 Fe2 O1 -98.36(18)
C23 N6 Fe2 O1 21.59(16)
C34 N6 Fe2 N8 -125.12(19)
C24 N6 Fe2 N8 -2.54(18)
C23 N6 Fe2 N8 117.41(17)
C34 N6 Fe2 O4 -55.1(5)
C24 N6 Fe2 O4 67.4(5)
C23 N6 Fe2 O4 -172.6(4)
C34 N6 Fe2 O5B 50.2(4)
C24 N6 Fe2 O5B 172.7(3)
C23 N6 Fe2 O5B -67.3(3)
C34 N6 Fe2 N9 -28.28(17)
C24 N6 Fe2 N9 94.29(18)
C23 N6 Fe2 N9 -145.75(18)
C34 N6 Fe2 O5A 60.2(4)
C24 N6 Fe2 O5A -177.2(4)
C23 N6 Fe2 O5A -57.2(4)
